data_4303425
loop_
_publ_author_name
'Guo-Hong Tao'
'Brendan Twamley'
'Jean'ne M. Shreeve'

_publ_section_title
;
Energetic Nitrogen-Rich Cu(II) and Cd(II) 5,5'-Azobis(tetrazolate)
Complexes
;
_journal_name_full 'Inorganic Chemistry'
_journal_page_first 9918
_journal_page_last 9923
_journal_paper_doi 10.1021/ic901492r
_journal_volume 48
_journal_year 2009
_chemical_formula_moiety 'C4 H24 Cu2 N28, 4(H2 O)'
_chemical_formula_sum 'C4 H32 Cu2 N28 O4'
_chemical_formula_weight 663.66
_chemical_name_common '{R2Cu2}n +4H2O'
_chemical_name_systematic
; 
 ? 
;
_space_group_IT_number 33
_symmetry_cell_setting orthorhombic
_symmetry_space_group_name_Hall 'P 2c -2n'
_symmetry_space_group_name_H-M 'P n a 21'
_atom_sites_solution_hydrogens geom
_atom_sites_solution_primary direct
_atom_sites_solution_secondary difmap
_audit_creation_method SHELXL-97
_cell_angle_alpha 90.00
_cell_angle_beta 90.00
_cell_angle_gamma 90.00
_cell_formula_units_Z 4
_cell_length_a 31.5983(9)
_cell_length_b 6.9132(2)
_cell_length_c 11.6400(3)
_cell_measurement_reflns_used 9943
_cell_measurement_temperature 90(2)
_cell_measurement_theta_max 29.99
_cell_measurement_theta_min 2.57
_cell_volume 2542.70(12)
_computing_cell_refinement 'SAINT+  v. 7.23a (Bruker, 2006)'
_computing_data_collection 'SMART v. 5.632 (Bruker, 2006)'
_computing_data_reduction 'SAINT+  v. 7.23a (Bruker, 2006)'
_computing_molecular_graphics 'XP, SHELXTL  v. 6.14 (Bruker, 2003)'
_computing_publication_material 'XCIF, SHELXTL, v. 6.14 (Bruker, 2003)'
_computing_structure_refinement 'XL, SHELXTL  v. 6.14 (Bruker, 2003)'
_computing_structure_solution 'XS, SHELXTL  v. 6.14 (Bruker, 2003)'
_diffrn_ambient_temperature 90(2)
_diffrn_detector_area_resol_mean 8.3
_diffrn_measured_fraction_theta_full 1.000
_diffrn_measured_fraction_theta_max 1.000
_diffrn_measurement_device_type 'Bruker/Siemens SMART APEX'
_diffrn_measurement_method '\w scans'
_diffrn_radiation_monochromator graphite
_diffrn_radiation_type MoK\a
_diffrn_radiation_wavelength 0.71073
_diffrn_reflns_av_R_equivalents 0.0353
_diffrn_reflns_av_sigmaI/netI 0.0254
_diffrn_reflns_limit_h_max 41
_diffrn_reflns_limit_h_min -41
_diffrn_reflns_limit_k_max 8
_diffrn_reflns_limit_k_min -8
_diffrn_reflns_limit_l_max 15
_diffrn_reflns_limit_l_min -15
_diffrn_reflns_number 37755
_diffrn_reflns_theta_full 27.50
_diffrn_reflns_theta_max 27.50
_diffrn_reflns_theta_min 1.29
_diffrn_source 'normal-focus sealed tube'
_exptl_absorpt_coefficient_mu 1.747
_exptl_absorpt_correction_T_max 0.9024
_exptl_absorpt_correction_T_min 0.4359
_exptl_absorpt_correction_type multi-scan
_exptl_absorpt_process_details 'SADABS-2007/4 (Bruker, 2007)'
_exptl_crystal_colour green
_exptl_crystal_density_diffrn 1.734
_exptl_crystal_density_method 'not measured'
_exptl_crystal_description needle
_exptl_crystal_F_000 1368
_exptl_crystal_size_max 0.57
_exptl_crystal_size_mid 0.08
_exptl_crystal_size_min 0.06
_refine_diff_density_max 0.675
_refine_diff_density_min -0.226
_refine_diff_density_rms 0.072
_refine_ls_abs_structure_details 'Flack H D (1983), Acta Cryst. A39, 876-881'
_refine_ls_abs_structure_Flack 0.291(9)
_refine_ls_extinction_method none
_refine_ls_goodness_of_fit_ref 1.054
_refine_ls_hydrogen_treatment constr
_refine_ls_matrix_type full
_refine_ls_number_parameters 351
_refine_ls_number_reflns 5827
_refine_ls_number_restraints 1
_refine_ls_restrained_S_all 1.054
_refine_ls_R_factor_all 0.0310
_refine_ls_R_factor_gt 0.0271
_refine_ls_shift/su_max 0.011
_refine_ls_shift/su_mean 0.000
_refine_ls_structure_factor_coef Fsqd
_refine_ls_weighting_details 'calc w=1/[\s^2^(Fo^2^)+(0.0415P)^2^] where P=(Fo^2^+2Fc^2^)/3'
_refine_ls_weighting_scheme calc
_refine_ls_wR_factor_gt 0.0643
_refine_ls_wR_factor_ref 0.0667
_reflns_number_gt 5382
_reflns_number_total 5827
_reflns_threshold_expression I>2\s(I)
_cod_data_source_file ic901492r_si_006.cif
_cod_data_source_block bt1211
_cod_database_code 4303425

loop_
_symmetry_equiv_pos_as_xyz
'x, y, z'
'-x, -y, z+1/2'
'x+1/2, -y+1/2, z'
'-x+1/2, y+1/2, z+1/2'

loop_
_atom_site_label
_atom_site_type_symbol
_atom_site_fract_x
_atom_site_fract_y
_atom_site_fract_z
_atom_site_U_iso_or_equiv
_atom_site_adp_type
_atom_site_occupancy
_atom_site_symmetry_multiplicity
_atom_site_calc_flag
_atom_site_refinement_flags
_atom_site_disorder_assembly
_atom_site_disorder_group
C3 C 0.58684(7) 0.2911(3) 0.5762(2) 0.0128(5) Uani 1 1 d . . .
C8 C 0.66375(7) 0.3716(3) 0.7876(2) 0.0126(4) Uani 1 1 d . . .
C16 C 0.83641(7) 0.3721(3) 0.2593(2) 0.0128(5) Uani 1 1 d . . .
C20 C 0.91239(7) 0.2880(3) 0.0461(2) 0.0124(4) Uani 1 1 d . . .
Cu1 Cu 0.493826(8) 0.25254(4) 0.27739(3) 0.01329(7) Uani 1 1 d . . .
Cu2 Cu 0.744394(8) 0.41610(4) 0.55938(3) 0.01314(7) Uani 1 1 d . . .
N1 N 0.54136(7) 0.2470(3) 0.44589(19) 0.0143(4) Uani 1 1 d . . .
N2 N 0.58160(6) 0.3029(3) 0.46288(18) 0.0148(4) Uani 1 1 d . . .
N4 N 0.55210(7) 0.2302(3) 0.63078(19) 0.0152(4) Uani 1 1 d . . .
N5 N 0.52383(6) 0.2036(3) 0.54571(18) 0.0152(4) Uani 1 1 d . . .
N6 N 0.62619(6) 0.3387(3) 0.62531(16) 0.0136(4) Uani 1 1 d . . .
N7 N 0.62521(6) 0.3265(3) 0.73356(17) 0.0136(4) Uani 1 1 d . . .
N9 N 0.70079(7) 0.4232(3) 0.74124(19) 0.0135(4) Uani 1 1 d . . .
N10 N 0.72626(7) 0.4520(3) 0.83176(19) 0.0159(4) Uani 1 1 d . . .
N11 N 0.70491(7) 0.4190(3) 0.92844(18) 0.0156(5) Uani 1 1 d . . .
N12 N 0.66521(6) 0.3669(3) 0.90266(18) 0.0159(4) Uani 1 1 d . . .
N13 N 0.79155(7) 0.4228(3) 0.3903(2) 0.0141(4) Uani 1 1 d . . .
N14 N 0.77343(6) 0.4590(3) 0.29000(19) 0.0157(4) Uani 1 1 d . . .
N15 N 0.80117(7) 0.4278(3) 0.20496(19) 0.0146(4) Uani 1 1 d . . .
N17 N 0.83171(6) 0.3666(3) 0.37355(18) 0.0153(4) Uani 1 1 d . . .
N18 N 0.87568(6) 0.3239(3) 0.20968(17) 0.0136(4) Uani 1 1 d . . .
N19 N 0.87414(6) 0.3307(3) 0.10124(17) 0.0135(4) Uani 1 1 d . . .
N21 N 0.94990(7) 0.2369(3) 0.09190(19) 0.0140(4) Uani 1 1 d . . .
N22 N 0.97511(6) 0.2143(3) 0.00036(19) 0.0153(4) Uani 1 1 d . . .
N23 N 0.95352(7) 0.2509(3) -0.09530(19) 0.0148(5) Uani 1 1 d . . .
N24 N 0.91364(7) 0.2961(3) -0.06847(18) 0.0153(4) Uani 1 1 d . . .
N25 N 0.53240(7) 0.0575(3) 0.1982(2) 0.0160(4) Uani 1 1 d . . .
H25A H 0.5179 -0.0029 0.1410 0.024 Uiso 1 1 calc R . .
H25B H 0.5414 -0.0318 0.2503 0.024 Uiso 1 1 calc R . .
H25C H 0.5552 0.1200 0.1680 0.024 Uiso 1 1 calc R . .
N26 N 0.52604(7) 0.4752(3) 0.20665(18) 0.0150(4) Uani 1 1 d . . .
H26A H 0.5482 0.4285 0.1652 0.023 Uiso 1 1 calc R . .
H26B H 0.5359 0.5541 0.2633 0.023 Uiso 1 1 calc R . .
H26C H 0.5085 0.5434 0.1596 0.023 Uiso 1 1 calc R . .
N27 N 0.45634(7) 0.4489(3) 0.35980(19) 0.0171(4) Uani 1 1 d . . .
H27A H 0.4442 0.5291 0.3072 0.026 Uiso 1 1 calc R . .
H27B H 0.4723 0.5195 0.4095 0.026 Uiso 1 1 calc R . .
H27C H 0.4357 0.3855 0.3994 0.026 Uiso 1 1 calc R . .
N28 N 0.46136(7) 0.0287(3) 0.34718(18) 0.0159(4) Uani 1 1 d . . .
H28A H 0.4482 -0.0339 0.2949 0.024 Uiso 1 1 d . . .
H28B H 0.4758 -0.0370 0.3945 0.024 Uiso 1 1 d . . .
H28C H 0.4390 0.0480 0.3970 0.024 Uiso 1 1 d . . .
N29 N 0.71113(6) 0.1921(3) 0.49302(18) 0.0153(4) Uani 1 1 d . . .
H29A H 0.7268 0.1323 0.4379 0.023 Uiso 1 1 calc R . .
H29B H 0.6867 0.2370 0.4615 0.023 Uiso 1 1 calc R . .
H29C H 0.7049 0.1062 0.5498 0.023 Uiso 1 1 calc R . .
N30 N 0.78391(7) 0.2199(3) 0.6367(2) 0.0144(4) Uani 1 1 d . . .
H30A H 0.7695 0.1547 0.6921 0.022 Uiso 1 1 calc R . .
H30B H 0.8062 0.2833 0.6690 0.022 Uiso 1 1 calc R . .
H30C H 0.7936 0.1347 0.5832 0.022 Uiso 1 1 calc R . .
N31 N 0.77726(7) 0.6385(3) 0.63063(18) 0.0156(4) Uani 1 1 d . . .
H31A H 0.7843 0.7253 0.5750 0.023 Uiso 1 1 calc R . .
H31B H 0.8012 0.5921 0.6641 0.023 Uiso 1 1 calc R . .
H31C H 0.7610 0.6977 0.6847 0.023 Uiso 1 1 calc R . .
N32 N 0.70726(7) 0.6124(3) 0.47434(19) 0.0159(4) Uani 1 1 d . . .
H32A H 0.6912 0.6785 0.5260 0.024 Uiso 1 1 calc R . .
H32B H 0.6901 0.5491 0.4241 0.024 Uiso 1 1 calc R . .
H32C H 0.7240 0.6968 0.4352 0.024 Uiso 1 1 calc R . .
O5 O 0.61174(6) 0.4255(3) 0.09288(15) 0.0248(4) Uani 1 1 d . . .
H5A H 0.6193 0.3769 0.0293 0.037 Uiso 1 1 d . . .
H5B H 0.6097 0.5448 0.0760 0.037 Uiso 1 1 d . . .
O6 O 0.64731(5) 0.3465(3) 0.30605(15) 0.0228(4) Uani 1 1 d . . .
H6A H 0.6246 0.3554 0.3447 0.034 Uiso 1 1 d . . .
H6B H 0.6370 0.4015 0.2474 0.034 Uiso 1 1 d . . .
O7 O 0.63863(6) 0.9483(3) 0.25192(15) 0.0233(4) Uani 1 1 d . . .
H7A H 0.6247 0.9031 0.3084 0.035 Uiso 1 1 d . . .
H7B H 0.6396 1.0674 0.2698 0.035 Uiso 1 1 d . . .
O8 O 0.60572(5) 0.8156(3) 0.03916(16) 0.0237(4) Uani 1 1 d . . .
H8A H 0.6227 0.8401 -0.0156 0.035 Uiso 1 1 d . . .
H8B H 0.6124 0.8699 0.1021 0.035 Uiso 1 1 d . . .

loop_
_atom_site_aniso_label
_atom_site_aniso_U_11
_atom_site_aniso_U_22
_atom_site_aniso_U_33
_atom_site_aniso_U_23
_atom_site_aniso_U_13
_atom_site_aniso_U_12
C3 0.0146(11) 0.0099(9) 0.0140(12) -0.0001(9) -0.0006(9) 0.0024(9)
C8 0.0153(11) 0.0113(10) 0.0114(11) -0.0010(9) 0.0012(9) -0.0006(9)
C16 0.0122(11) 0.0110(10) 0.0153(12) -0.0018(9) -0.0005(9) -0.0008(8)
C20 0.0122(11) 0.0114(9) 0.0136(12) -0.0006(9) 0.0019(9) -0.0016(9)
Cu1 0.01318(13) 0.01274(13) 0.01396(14) -0.00108(10) 0.00198(16) -0.00026(10)
Cu2 0.01358(13) 0.01253(12) 0.01332(13) -0.00016(11) -0.00167(16) 0.00026(10)
N1 0.0145(11) 0.0153(11) 0.0132(11) 0.0006(7) -0.0013(9) -0.0006(7)
N2 0.0147(10) 0.0153(9) 0.0143(10) -0.0015(8) -0.0015(8) -0.0005(8)
N4 0.0154(11) 0.0166(10) 0.0136(11) -0.0002(8) -0.0022(9) -0.0015(8)
N5 0.0136(10) 0.0186(9) 0.0135(10) 0.0012(9) -0.0010(8) -0.0008(8)
N6 0.0149(10) 0.0134(10) 0.0125(10) -0.0002(8) -0.0012(8) 0.0010(7)
N7 0.0149(10) 0.0134(10) 0.0127(9) -0.0002(8) 0.0009(8) -0.0011(7)
N9 0.0144(10) 0.0144(11) 0.0117(10) -0.0018(7) -0.0018(8) 0.0004(7)
N10 0.0159(10) 0.0172(9) 0.0146(10) -0.0018(9) -0.0008(8) -0.0018(8)
N11 0.0165(11) 0.0153(11) 0.0149(12) -0.0006(7) -0.0013(9) -0.0016(8)
N12 0.0167(10) 0.0164(10) 0.0147(10) 0.0000(8) 0.0008(8) -0.0016(8)
N13 0.0123(10) 0.0154(10) 0.0148(11) 0.0002(8) 0.0010(8) 0.0015(7)
N14 0.0151(10) 0.0168(9) 0.0153(10) 0.0014(9) 0.0027(8) 0.0016(8)
N15 0.0136(11) 0.0179(11) 0.0123(11) -0.0015(8) 0.0017(8) 0.0021(8)
N17 0.0139(10) 0.0174(10) 0.0146(11) 0.0001(8) 0.0010(8) 0.0001(8)
N18 0.0143(10) 0.0123(10) 0.0142(11) 0.0007(8) -0.0004(8) -0.0007(7)
N19 0.0132(10) 0.0143(10) 0.0131(10) -0.0005(8) 0.0010(8) 0.0015(7)
N21 0.0150(11) 0.0131(10) 0.0138(11) -0.0006(7) 0.0008(9) 0.0019(7)
N22 0.0135(10) 0.0171(9) 0.0154(10) -0.0007(9) 0.0025(8) -0.0005(8)
N23 0.0175(11) 0.0152(11) 0.0116(11) -0.0005(7) 0.0020(9) 0.0010(7)
N24 0.0170(11) 0.0151(9) 0.0138(10) -0.0005(8) 0.0017(8) 0.0029(8)
N25 0.0157(11) 0.0179(10) 0.0143(11) -0.0016(8) -0.0012(8) 0.0015(8)
N26 0.0146(10) 0.0169(10) 0.0137(10) 0.0000(9) -0.0012(8) -0.0015(8)
N27 0.0172(11) 0.0184(10) 0.0158(11) -0.0016(8) 0.0002(8) 0.0014(8)
N28 0.0149(10) 0.0181(10) 0.0146(10) 0.0012(9) -0.0011(8) -0.0007(8)
N29 0.0147(10) 0.0156(9) 0.0154(11) -0.0001(9) -0.0003(9) 0.0015(8)
N30 0.0144(11) 0.0162(9) 0.0127(11) 0.0006(8) 0.0012(8) 0.0003(8)
N31 0.0154(11) 0.0165(9) 0.0149(10) 0.0010(8) 0.0006(8) -0.0002(8)
N32 0.0141(10) 0.0172(10) 0.0163(11) 0.0004(8) 0.0017(8) 0.0022(8)
O5 0.0237(9) 0.0327(10) 0.0179(9) 0.0019(8) 0.0046(7) 0.0040(8)
O6 0.0157(9) 0.0347(10) 0.0181(10) 0.0045(8) 0.0018(7) 0.0021(8)
O7 0.0236(9) 0.0276(10) 0.0187(9) 0.0019(7) 0.0068(7) -0.0022(7)
O8 0.0165(9) 0.0348(10) 0.0197(10) 0.0001(8) 0.0049(7) -0.0001(8)

loop_
_atom_type_symbol
_atom_type_description
_atom_type_scat_dispersion_real
_atom_type_scat_dispersion_imag
_atom_type_scat_source
C C 0.0033 0.0016 'International Tables Vol C Tables 4.2.6.8 and 6.1.1.4'
H H 0.0000 0.0000 'International Tables Vol C Tables 4.2.6.8 and 6.1.1.4'
N N 0.0061 0.0033 'International Tables Vol C Tables 4.2.6.8 and 6.1.1.4'
Cu Cu 0.3201 1.2651 'International Tables Vol C Tables 4.2.6.8 and 6.1.1.4'
O O 0.0106 0.0060 'International Tables Vol C Tables 4.2.6.8 and 6.1.1.4'

loop_
_geom_angle_atom_site_label_1
_geom_angle_atom_site_label_2
_geom_angle_atom_site_label_3
_geom_angle
_geom_angle_site_symmetry_1
_geom_angle_site_symmetry_3
_geom_angle_publ_flag
N2 C3 N4 112.8(2) . . ?
N2 C3 N6 119.8(2) . . ?
N4 C3 N6 127.3(2) . . ?
N9 C8 N12 112.3(2) . . ?
N9 C8 N7 129.6(2) . . ?
N12 C8 N7 118.1(2) . . ?
N15 C16 N17 112.7(2) . . ?
N15 C16 N18 127.4(2) . . ?
N17 C16 N18 119.9(2) . . ?
N24 C20 N21 112.3(2) . . ?
N24 C20 N19 118.3(2) . . ?
N21 C20 N19 129.3(2) . . ?
N26 Cu1 N28 179.58(10) . . ?
N26 Cu1 N25 91.06(9) . . ?
N28 Cu1 N25 88.79(9) . . ?
N26 Cu1 N27 88.70(9) . . ?
N28 Cu1 N27 91.46(9) . . ?
N25 Cu1 N27 178.55(9) . . ?
N26 Cu1 N1 91.66(8) . . ?
N28 Cu1 N1 88.72(8) . . ?
N25 Cu1 N1 89.15(8) . . ?
N27 Cu1 N1 89.43(8) . . ?
N29 Cu2 N31 178.34(9) . . ?
N29 Cu2 N32 91.44(8) . . ?
N31 Cu2 N32 89.35(8) . . ?
N29 Cu2 N30 88.71(9) . . ?
N31 Cu2 N30 90.58(9) . . ?
N32 Cu2 N30 176.72(9) . . ?
N29 Cu2 N13 91.35(8) . . ?
N31 Cu2 N13 90.15(8) . . ?
N32 Cu2 N13 87.03(8) . . ?
N30 Cu2 N13 89.69(8) . . ?
N29 Cu2 N9 92.95(8) . . ?
N31 Cu2 N9 85.53(7) . . ?
N32 Cu2 N9 94.56(8) . . ?
N30 Cu2 N9 88.70(8) . . ?
N13 Cu2 N9 175.37(7) . . ?
N5 N1 N2 109.4(2) . . ?
N5 N1 Cu1 116.54(15) . . ?
N2 N1 Cu1 133.45(16) . . ?
C3 N2 N1 104.2(2) . . ?
C3 N4 N5 103.8(2) . . ?
N1 N5 N4 109.74(18) . . ?
N7 N6 C3 111.57(19) . . ?
N6 N7 C8 114.21(19) . . ?
C8 N9 N10 104.4(2) . . ?
C8 N9 Cu2 144.10(17) . . ?
N10 N9 Cu2 109.52(14) . . ?
N11 N10 N9 109.54(19) . . ?
N10 N11 N12 109.3(2) . . ?
N11 N12 C8 104.5(2) . . ?
N14 N13 N17 109.6(2) . . ?
N14 N13 Cu2 116.45(14) . . ?
N17 N13 Cu2 132.98(16) . . ?
N13 N14 N15 109.77(19) . . ?
C16 N15 N14 104.0(2) . . ?
C16 N17 N13 104.0(2) . . ?
N19 N18 C16 111.52(19) . . ?
N18 N19 C20 114.6(2) . . ?
N22 N21 C20 103.8(2) . . ?
N23 N22 N21 109.80(19) . . ?
N22 N23 N24 109.4(2) . . ?
N23 N24 C20 104.6(2) . . ?
Cu1 N25 H25A 109.5 . . ?
Cu1 N25 H25B 109.5 . . ?
H25A N25 H25B 109.5 . . ?
Cu1 N25 H25C 109.5 . . ?
H25A N25 H25C 109.5 . . ?
H25B N25 H25C 109.5 . . ?
Cu1 N26 H26A 109.5 . . ?
Cu1 N26 H26B 109.5 . . ?
H26A N26 H26B 109.5 . . ?
Cu1 N26 H26C 109.5 . . ?
H26A N26 H26C 109.5 . . ?
H26B N26 H26C 109.5 . . ?
Cu1 N27 H27A 109.5 . . ?
Cu1 N27 H27B 109.5 . . ?
H27A N27 H27B 109.5 . . ?
Cu1 N27 H27C 109.5 . . ?
H27A N27 H27C 109.5 . . ?
H27B N27 H27C 109.5 . . ?
Cu1 N28 H28A 110.4 . . ?
Cu1 N28 H28B 113.5 . . ?
H28A N28 H28B 116.9 . . ?
Cu1 N28 H28C 121.9 . . ?
H28A N28 H28C 98.5 . . ?
H28B N28 H28C 94.6 . . ?
Cu2 N29 H29A 109.5 . . ?
Cu2 N29 H29B 109.5 . . ?
H29A N29 H29B 109.5 . . ?
Cu2 N29 H29C 109.5 . . ?
H29A N29 H29C 109.5 . . ?
H29B N29 H29C 109.5 . . ?
Cu2 N30 H30A 109.5 . . ?
Cu2 N30 H30B 109.5 . . ?
H30A N30 H30B 109.5 . . ?
Cu2 N30 H30C 109.5 . . ?
H30A N30 H30C 109.5 . . ?
H30B N30 H30C 109.5 . . ?
Cu2 N31 H31A 109.5 . . ?
Cu2 N31 H31B 109.5 . . ?
H31A N31 H31B 109.5 . . ?
Cu2 N31 H31C 109.5 . . ?
H31A N31 H31C 109.5 . . ?
H31B N31 H31C 109.5 . . ?
Cu2 N32 H32A 109.5 . . ?
Cu2 N32 H32B 109.5 . . ?
H32A N32 H32B 109.5 . . ?
Cu2 N32 H32C 109.5 . . ?
H32A N32 H32C 109.5 . . ?
H32B N32 H32C 109.5 . . ?
H5A O5 H5B 101.8 . . ?
H6A O6 H6B 94.0 . . ?
H7A O7 H7B 100.6 . . ?
H8A O8 H8B 113.7 . . ?

loop_
_geom_bond_atom_site_label_1
_geom_bond_atom_site_label_2
_geom_bond_distance
_geom_bond_site_symmetry_2
_geom_bond_publ_flag
C3 N2 1.332(3) . ?
C3 N4 1.336(3) . ?
C3 N6 1.407(3) . ?
C8 N9 1.337(3) . ?
C8 N12 1.341(3) . ?
C8 N7 1.405(3) . ?
C16 N15 1.338(3) . ?
C16 N17 1.339(3) . ?
C16 N18 1.409(3) . ?
C20 N24 1.335(3) . ?
C20 N21 1.347(3) . ?
C20 N19 1.400(3) . ?
Cu1 N26 2.021(2) . ?
Cu1 N28 2.026(2) . ?
Cu1 N25 2.038(2) . ?
Cu1 N27 2.041(2) . ?
Cu1 N1 2.471(2) . ?
Cu2 N29 2.025(2) . ?
Cu2 N31 2.032(2) . ?
Cu2 N32 2.049(2) . ?
Cu2 N30 2.051(2) . ?
Cu2 N13 2.469(2) . ?
Cu2 N9 2.526(2) . ?
N1 N5 1.322(3) . ?
N1 N2 1.344(3) . ?
N4 N5 1.346(3) . ?
N6 N7 1.263(3) . ?
N9 N10 1.341(3) . ?
N10 N11 1.332(3) . ?
N11 N12 1.339(3) . ?
N13 N14 1.325(3) . ?
N13 N17 1.341(3) . ?
N14 N15 1.340(3) . ?
N18 N19 1.264(3) . ?
N21 N22 1.339(3) . ?
N22 N23 1.330(3) . ?
N23 N24 1.335(3) . ?
N25 H25A 0.9100 . ?
N25 H25B 0.9100 . ?
N25 H25C 0.9100 . ?
N26 H26A 0.9100 . ?
N26 H26B 0.9100 . ?
N26 H26C 0.9100 . ?
N27 H27A 0.9100 . ?
N27 H27B 0.9100 . ?
N27 H27C 0.9100 . ?
N28 H28A 0.8547 . ?
N28 H28B 0.8475 . ?
N28 H28C 0.9236 . ?
N29 H29A 0.9100 . ?
N29 H29B 0.9100 . ?
N29 H29C 0.9100 . ?
N30 H30A 0.9100 . ?
N30 H30B 0.9100 . ?
N30 H30C 0.9100 . ?
N31 H31A 0.9100 . ?
N31 H31B 0.9100 . ?
N31 H31C 0.9100 . ?
N32 H32A 0.9100 . ?
N32 H32B 0.9100 . ?
N32 H32C 0.9100 . ?
O5 H5A 0.8474 . ?
O5 H5B 0.8505 . ?
O6 H6A 0.8501 . ?
O6 H6B 0.8463 . ?
O7 H7A 0.8511 . ?
O7 H7B 0.8495 . ?
O8 H8A 0.8506 . ?
O8 H8B 0.8494 . ?

loop_
_geom_hbond_atom_site_label_D
_geom_hbond_atom_site_label_H
_geom_hbond_atom_site_label_A
_geom_hbond_distance_DH
_geom_hbond_distance_HA
_geom_hbond_distance_DA
_geom_hbond_angle_DHA
_geom_hbond_site_symmetry_A
N25 H25A N5 0.91 2.21 3.093(3) 163 2_654
N25 H25B N23 0.91 2.35 3.235(3) 165 4_645
N26 H26A O5 0.91 2.18 3.034(3) 157 .
N26 H26B N23 0.91 2.16 3.060(3) 169 4_655
N26 H26C N5 0.91 2.42 3.305(3) 164 2_664
N26 H26C N4 0.91 2.50 3.320(3) 151 2_664
N27 H27A N7 0.91 2.56 3.348(3) 146 2_664
N27 H27B N22 0.91 2.39 3.277(3) 166 4_655
N27 H27C O8 0.91 2.51 3.398(3) 166 2_665
N28 H28A N4 0.85 2.34 3.120(3) 151 2_654
N28 H28B N22 0.85 2.62 3.454(3) 167 4_645
N28 H28C O8 0.92 2.37 3.262(3) 162 2_665
N29 H29A N10 0.91 2.30 3.192(3) 168 4_644
N29 H29A N11 0.91 2.62 3.342(3) 137 4_644
N29 H29B O6 0.91 2.32 3.153(3) 152 .
N29 H29C N15 0.91 2.19 3.094(3) 170 4_645
N30 H30A N14 0.91 2.23 3.118(3) 166 4_645
N30 H30B O7 0.91 2.30 3.207(3) 179 4_645
N30 H30C N11 0.91 2.34 3.214(3) 161 4_644
N31 H31A N11 0.91 2.20 3.101(3) 173 4_654
N31 H31B O7 0.91 2.38 3.284(3) 176 4_645
N31 H31C N14 0.91 2.44 3.304(3) 159 4_655
N31 H31C N15 0.91 2.54 3.300(3) 142 4_655
N32 H32A N19 0.91 2.48 3.328(3) 156 4_655
N32 H32B O6 0.91 2.38 3.287(3) 173 .
O5 H5A N12 0.85 2.07 2.815(3) 147 1_554
O5 H5B O8 0.85 1.92 2.774(3) 179 .
O6 H6A N2 0.85 1.97 2.781(3) 160 .
O6 H6B O5 0.85 1.98 2.778(3) 158 .
O7 H7A N24 0.85 2.02 2.865(3) 174 4_655
O7 H7B O6 0.85 1.99 2.837(3) 175 1_565
O8 H8A N17 0.85 1.94 2.784(3) 170 4_654
O8 H8B O7 0.85 2.01 2.839(3) 166 .
